data_1543725
loop_
_publ_author_name
'Zhou, Bin'
'Wu, Yan'
'Dalal, Seema'
'Cassera, Maria B.'
'Yue, Jian-Min'

_publ_section_title
;
 Euphorbesulins A-P, Structurally Diverse Diterpenoids from Euphorbia
 esula.
;
_journal_issue 8
_journal_name_full 'Journal of natural products'
_journal_page_first 1952
_journal_page_last 1961
_journal_paper_doi 10.1021/acs.jnatprod.6b00205
_journal_volume 79
_journal_year 2016
_chemical_absolute_configuration rmad
_chemical_formula_moiety 'C33 H44 O9'
_chemical_formula_sum 'C33 H44 O9'
_chemical_formula_weight 584.68
_chemical_name_systematic
;
 ?
;
_space_group_crystal_system monoclinic
_space_group_IT_number 4
_space_group_name_Hall 'P 2yb'
_space_group_name_H-M_alt 'P 1 21 1'
_symmetry_space_group_name_Hall 'P 2yb'
_symmetry_space_group_name_H-M 'P 1 21 1'
_atom_sites_solution_hydrogens geom
_atom_sites_solution_primary direct
_audit_creation_date 2014-11-19
_audit_creation_method
;
Olex2 1.2
(compiled 2014.07.22 svn.r2960 for OlexSys, GUI svn.r4862)
;
_cell_angle_alpha 90
_cell_angle_beta 103.1400(10)
_cell_angle_gamma 90
_cell_formula_units_Z 4
_cell_length_a 13.2223(3)
_cell_length_b 19.4300(4)
_cell_length_c 13.7491(3)
_cell_measurement_reflns_used 5553
_cell_measurement_temperature 130
_cell_measurement_theta_max 68.82
_cell_measurement_theta_min 3.301
_cell_volume 3439.79(13)
_computing_cell_refinement 'SAINT v7.68A (Bruker, 2009)'
_computing_data_reduction 'SAINT v7.68A (Bruker, 2009)'
_computing_molecular_graphics 'Olex2 (Dolomanov et al., 2009)'
_computing_publication_material 'Olex2 (Dolomanov et al., 2009)'
_computing_structure_refinement 'XL (Sheldrick, 2008)'
_computing_structure_solution 'ShelXS (Sheldrick, 2008)'
_diffrn_ambient_temperature 130
_diffrn_measured_fraction_theta_full 0.986
_diffrn_measured_fraction_theta_max 0.971
_diffrn_measurement_device_type 'Bruker APEX-II CCD'
_diffrn_measurement_method '\f and \w scans'
_diffrn_radiation_monochromator graphite
_diffrn_radiation_type CuK\a
_diffrn_radiation_wavelength 1.54178
_diffrn_reflns_av_R_equivalents 0.0584
_diffrn_reflns_av_unetI/netI 0.0954
_diffrn_reflns_Laue_measured_fraction_full 0.986
_diffrn_reflns_Laue_measured_fraction_max 0.971
_diffrn_reflns_limit_h_max 15
_diffrn_reflns_limit_h_min -15
_diffrn_reflns_limit_k_max 21
_diffrn_reflns_limit_k_min -23
_diffrn_reflns_limit_l_max 16
_diffrn_reflns_limit_l_min -16
_diffrn_reflns_number 17584
_diffrn_reflns_point_group_measured_fraction_full 0.823
_diffrn_reflns_point_group_measured_fraction_max 0.806
_diffrn_reflns_theta_full 67.679
_diffrn_reflns_theta_max 69.482
_diffrn_reflns_theta_min 3.301
_diffrn_standards_number 0
_exptl_absorpt_coefficient_mu 0.666
_exptl_absorpt_correction_T_max 0.7532
_exptl_absorpt_correction_T_min 0.4558
_exptl_absorpt_correction_type multi-scan
_exptl_absorpt_process_details
'SADABS-2008/1 (Bruker,2008) was used for absorption correction. wR2(int) was 0.1405 before and 0.0798 after correction. The Ratio of minimum to maximum transmission is 0.6052. The \l/2 correction factor is 0.0015.'
_exptl_crystal_colour colourless
_exptl_crystal_colour_primary colourless
_exptl_crystal_density_diffrn 1.129
_exptl_crystal_description plate
_exptl_crystal_F_000 1256
_exptl_crystal_size_max 0.3
_exptl_crystal_size_mid 0.15
_exptl_crystal_size_min 0.02
_refine_diff_density_max 0.657
_refine_diff_density_min -0.536
_refine_diff_density_rms 0.094
_refine_ls_abs_structure_details
;
 Flack x determined using 3370 quotients [(I+)-(I-)]/[(I+)+(I-)]
 (Parsons, Flack and Wagner, Acta Cryst. B69 (2013) 249-259).
;
_refine_ls_abs_structure_Flack 0.04(13)
_refine_ls_extinction_method none
_refine_ls_goodness_of_fit_ref 1.031
_refine_ls_hydrogen_treatment constr
_refine_ls_matrix_type full
_refine_ls_number_parameters 777
_refine_ls_number_reflns 10417
_refine_ls_number_restraints 43
_refine_ls_restrained_S_all 1.059
_refine_ls_R_factor_all 0.0772
_refine_ls_R_factor_gt 0.0747
_refine_ls_shift/su_max 0.001
_refine_ls_shift/su_mean 0.000
_refine_ls_structure_factor_coef Fsqd
_refine_ls_weighting_details 'w=1/[\s^2^(Fo^2^)+(0.1436P)^2^] where P=(Fo^2^+2Fc^2^)/3'
_refine_ls_weighting_scheme calc
_refine_ls_wR_factor_gt 0.1902
_refine_ls_wR_factor_ref 0.1939
_reflns_Friedel_coverage 0.609
_reflns_Friedel_fraction_full 0.650
_reflns_Friedel_fraction_max 0.630
_reflns_number_gt 9674
_reflns_number_total 10417
_reflns_threshold_expression 'I > 2\s(I)'
_cod_data_source_file np6b00205_si_002.cif
_cod_data_source_block cu_dm14667_0m
_cod_depositor_comments 'Adding full bibliography for 1543725.cif.'
_cod_database_code 1543725
_shelxl_version_number 2014-3
_shelx_space_group_comment
;
The symmetry employed for this shelxl refinement is uniquely defined
by the following loop, which should always be used as a source of
symmetry information in preference to the above space-group names.
They are only intended as comments.
;
_shelx_estimated_absorpt_t_max 0.987
_shelx_estimated_absorpt_t_min 0.825
_olex2_refinement_description
;
1. Fixed Uiso
 At 1.2 times of:
  All C(H) groups, All C(H,H) groups
 At 1.5 times of:
  All C(H,H,H) groups, All O(H) groups
2. Uiso/Uaniso restraints and constraints
Uanis(C4A) \\sim Ueq, Uanis(C6A) \\sim Ueq, Uanis(C21A) \\sim Ueq, Uanis(C13)
\\sim Ueq, Uanis(O2A) \\sim Ueq, Uanis(C27A) \\sim Ueq: with sigma of 0.005 and
sigma for terminal atoms of 0.01
Uanis(C4) \\sim Ueq, Uanis(C4A) \\sim Ueq, Uanis(C6A) \\sim Ueq, Uanis(O2A)
\\sim Ueq: with sigma of 0.005 and sigma for terminal atoms of 0.01
Uanis(C4) \\sim Ueq, Uanis(C4A) \\sim Ueq, Uanis(C6A) \\sim Ueq, Uanis(O2A)
\\sim Ueq: with sigma of 0.002 and sigma for terminal atoms of 0.004
3.a Ternary CH refined with riding coordinates:
 C2(H2), C3(H3), C4(H4), C5(H5A), C12(H12), C29(H29), C31(H31), C2A(H2A),
 C3A(H3A), C4A(H4A), C5A(H5AB), C12A(H12A), C29A(H29A), C31A(H31A)
3.b Secondary CH2 refined with riding coordinates:
 C1(H1A,H1B), C7(H7A,H7B), C11(H11A,H11B), C1A(H1AA,H1AB), C7A(H7AB,H7AC),
 C11A(H11C,H11D)
3.c Aromatic/amide H refined with riding coordinates:
 C23(H23), C24(H24), C25(H25), C26(H26), C27(H27), C23A(H23A), C24A(H24A),
 C25A(H25A), C26A(H26A), C27A(H27A)
3.d X=CH2 refined with riding coordinates:
 C17(H17A,H17B), C17A(H17C,H17D)
3.e Idealised Me refined as rotating group:
 C16(H16A,H16B,H16C), C18(H18A,H18B,H18C), C19(H19A,H19B,H19C), C20(H20A,H20B,
 H20C), C30(H30A,H30B,H30C), C32(H32A,H32B,H32C), C33(H33A,H33B,H33C),
 C16A(H16D,H16E,H16F), C18A(H18D,H18E,H18F), C19A(H19D,H19E,H19F), C20A(H20D,
 H20E,H20F), C30A(H30D,H30E,H30F), C32A(H32D,H32E,H32F), C33A(H33D,H33E,H33F)
3.f Idealised tetrahedral OH refined as rotating group:
 O5(H5), O7(H7), O9(H9), O5A(H5AA), O7A(H7AA), O9A(H9A)
;
_olex2_submission_special_instructions 'No special instructions were received'

loop_
_space_group_symop_operation_xyz
'x, y, z'
'-x, y+1/2, -z'

loop_
_atom_site_label
_atom_site_type_symbol
_atom_site_fract_x
_atom_site_fract_y
_atom_site_fract_z
_atom_site_U_iso_or_equiv
_atom_site_adp_type
_atom_site_occupancy
_atom_site_site_symmetry_order
_atom_site_calc_flag
_atom_site_refinement_flags_posn
_atom_site_refinement_flags_adp
O1 O 1.0044(2) 0.90062(16) -0.1640(2) 0.0187(6) Uani 1 1 d . .
O2 O 0.8711(3) 0.8585(2) -0.2797(3) 0.0422(10) Uani 1 1 d . .
O3 O 0.8380(2) 0.84536(15) -0.0459(2) 0.0172(6) Uani 1 1 d . .
O4 O 0.7643(2) 0.94995(16) -0.0732(2) 0.0229(7) Uani 1 1 d . .
O5 O 1.0441(2) 0.76078(17) 0.3341(2) 0.0229(6) Uani 1 1 d . .
H5 H 1.1069 0.7503 0.3402 0.034 Uiso 1 1 calc GR .
O6 O 0.8923(2) 0.8611(2) 0.3749(3) 0.0295(7) Uani 1 1 d . .
O7 O 1.2338(2) 0.76743(17) 0.3062(2) 0.0200(6) Uani 1 1 d . .
H7 H 1.1897 0.7623 0.3410 0.030 Uiso 1 1 calc GR .
O8 O 1.1680(2) 0.74357(16) 0.1147(2) 0.0217(6) Uani 1 1 d . .
O9 O 1.1261(2) 0.92505(15) 0.0835(2) 0.0165(6) Uani 1 1 d . .
H9 H 1.1852 0.9432 0.0927 0.025 Uiso 1 1 calc GR .
C1 C 1.2006(3) 0.8490(2) -0.0265(3) 0.0171(8) Uani 1 1 d . .
H1A H 1.2218 0.8948 -0.0462 0.020 Uiso 1 1 calc R .
H1B H 1.2639 0.8221 0.0026 0.020 Uiso 1 1 calc R .
C2 C 1.1350(3) 0.8115(2) -0.1172(3) 0.0181(8) Uani 1 1 d . .
H2 H 1.1408 0.7610 -0.1027 0.022 Uiso 1 1 calc R .
C3 C 1.0240(3) 0.8328(2) -0.1189(3) 0.0167(8) Uani 1 1 d . .
H3 H 0.9736 0.7984 -0.1563 0.020 Uiso 1 1 calc R .
C4 C 1.0203(3) 0.8340(2) -0.0086(3) 0.0132(7) Uani 1 1 d . U
H4 H 1.0091 0.7856 0.0115 0.016 Uiso 1 1 calc R .
C5 C 0.9325(3) 0.8777(2) 0.0140(3) 0.0163(8) Uani 1 1 d . .
H5A H 0.9383 0.9256 -0.0107 0.020 Uiso 1 1 calc R .
C6 C 0.9208(3) 0.8806(2) 0.1213(3) 0.0185(8) Uani 1 1 d . .
C7 C 0.9452(3) 0.8167(2) 0.1868(3) 0.0181(8) Uani 1 1 d . .
H7A H 0.9713 0.7804 0.1482 0.022 Uiso 1 1 calc R .
H7B H 0.8796 0.7997 0.2014 0.022 Uiso 1 1 calc R .
C8 C 1.0246(3) 0.8263(2) 0.2864(3) 0.0160(8) Uani 1 1 d . .
C9 C 0.9805(3) 0.8665(2) 0.3640(3) 0.0186(8) Uani 1 1 d . .
C10 C 1.0646(3) 0.9111(3) 0.4283(3) 0.0244(9) Uani 1 1 d . .
C11 C 1.1637(3) 0.8909(2) 0.3940(3) 0.0201(9) Uani 1 1 d . .
H11A H 1.2008 0.8532 0.4359 0.024 Uiso 1 1 calc R .
H11B H 1.2110 0.9308 0.3980 0.024 Uiso 1 1 calc R .
C12 C 1.1253(3) 0.8670(2) 0.2848(3) 0.0141(8) Uani 1 1 d . .
H12 H 1.1057 0.9087 0.2421 0.017 Uiso 1 1 calc R .
C13 C 1.2094(3) 0.8274(2) 0.2460(3) 0.0149(8) Uani 1 1 d . U
C14 C 1.1685(3) 0.8039(2) 0.1360(3) 0.0141(7) Uani 1 1 d . .
C15 C 1.1311(3) 0.8566(2) 0.0508(3) 0.0143(8) Uani 1 1 d . .
C16 C 1.1689(4) 0.8234(3) -0.2142(3) 0.0240(9) Uani 1 1 d . .
H16A H 1.1694 0.8729 -0.2278 0.036 Uiso 1 1 calc GR .
H16B H 1.1204 0.8004 -0.2690 0.036 Uiso 1 1 calc GR .
H16C H 1.2389 0.8047 -0.2084 0.036 Uiso 1 1 calc GR .
C17 C 0.8855(4) 0.9383(3) 0.1530(4) 0.0304(11) Uani 1 1 d . .
H17A H 0.8682 0.9763 0.1089 0.037 Uiso 1 1 calc R .
H17B H 0.8773 0.9415 0.2197 0.037 Uiso 1 1 calc R .
C18 C 1.0709(4) 0.8958(4) 0.5389(4) 0.0431(15) Uani 1 1 d . .
H18A H 1.0018 0.9007 0.5529 0.065 Uiso 1 1 calc GR .
H18B H 1.1189 0.9282 0.5804 0.065 Uiso 1 1 calc GR .
H18C H 1.0959 0.8486 0.5541 0.065 Uiso 1 1 calc GR .
C19 C 1.0346(4) 0.9867(3) 0.4060(4) 0.0355(12) Uani 1 1 d . .
H19A H 1.0362 0.9972 0.3367 0.053 Uiso 1 1 calc GR .
H19B H 1.0838 1.0164 0.4512 0.053 Uiso 1 1 calc GR .
H19C H 0.9644 0.9946 0.4159 0.053 Uiso 1 1 calc GR .
C20 C 1.3085(3) 0.8697(3) 0.2519(3) 0.0214(9) Uani 1 1 d . .
H20A H 1.3424 0.8780 0.3221 0.032 Uiso 1 1 calc GR .
H20B H 1.2907 0.9139 0.2178 0.032 Uiso 1 1 calc GR .
H20C H 1.3559 0.8443 0.2195 0.032 Uiso 1 1 calc GR .
C21 C 0.9279(3) 0.9057(3) -0.2475(3) 0.0215(9) Uani 1 1 d . .
C22 C 0.9228(3) 0.9744(2) -0.2949(3) 0.0224(9) Uani 1 1 d . .
C23 C 0.8451(4) 0.9849(3) -0.3817(3) 0.0267(10) Uani 1 1 d . .
H23 H 0.7968 0.9494 -0.4066 0.032 Uiso 1 1 calc R .
C24 C 0.8390(4) 1.0471(3) -0.4310(4) 0.0303(10) Uani 1 1 d . .
H24 H 0.7858 1.0544 -0.4894 0.036 Uiso 1 1 calc R .
C25 C 0.9102(4) 1.0994(3) -0.3959(4) 0.0336(11) Uani 1 1 d . .
H25 H 0.9056 1.1422 -0.4301 0.040 Uiso 1 1 calc R .
C26 C 0.9874(5) 1.0885(3) -0.3111(5) 0.0413(13) Uani 1 1 d . .
H26 H 1.0368 1.1237 -0.2875 0.050 Uiso 1 1 calc R .
C27 C 0.9933(4) 1.0266(3) -0.2605(4) 0.0306(10) Uani 1 1 d . .
H27 H 1.0461 1.0199 -0.2017 0.037 Uiso 1 1 calc R .
C28 C 0.7596(3) 0.8880(2) -0.0837(3) 0.0183(8) Uani 1 1 d . .
C29 C 0.6638(3) 0.8498(2) -0.1379(3) 0.0217(9) Uani 1 1 d . .
H29 H 0.6828 0.8013 -0.1506 0.026 Uiso 1 1 calc R .
C30 C 0.6217(4) 0.8863(3) -0.2381(4) 0.0410(14) Uani 1 1 d . .
H30A H 0.5937 0.9313 -0.2258 0.061 Uiso 1 1 calc GR .
H30B H 0.5666 0.8584 -0.2793 0.061 Uiso 1 1 calc GR .
H30C H 0.6781 0.8925 -0.2729 0.061 Uiso 1 1 calc GR .
C31 C 0.5837(3) 0.8496(3) -0.0728(4) 0.0261(10) Uani 1 1 d . .
H31 H 0.5701 0.8983 -0.0561 0.031 Uiso 1 1 calc R .
C32 C 0.4811(4) 0.8172(3) -0.1273(5) 0.0376(12) Uani 1 1 d . .
H32A H 0.4453 0.8483 -0.1801 0.056 Uiso 1 1 calc GR .
H32B H 0.4372 0.8091 -0.0797 0.056 Uiso 1 1 calc GR .
H32C H 0.4950 0.7733 -0.1569 0.056 Uiso 1 1 calc GR .
C33 C 0.6274(4) 0.8101(4) 0.0261(4) 0.0398(13) Uani 1 1 d . .
H33A H 0.6353 0.7613 0.0115 0.060 Uiso 1 1 calc GR .
H33B H 0.5793 0.8149 0.0705 0.060 Uiso 1 1 calc GR .
H33C H 0.6951 0.8293 0.0589 0.060 Uiso 1 1 calc GR .
O1A O 0.4108(2) 0.55624(16) -0.1812(2) 0.0193(6) Uani 1 1 d . .
O2A O 0.4462(5) 0.5974(2) -0.3226(3) 0.0608(13) Uani 1 1 d . U
O3A O 0.6417(2) 0.61037(16) -0.0538(2) 0.0181(6) Uani 1 1 d . .
O4A O 0.7078(2) 0.50728(19) -0.0808(3) 0.0282(7) Uani 1 1 d . .
O5A O 0.6055(2) 0.68377(17) 0.3189(2) 0.0230(6) Uani 1 1 d . .
H5AA H 0.5492 0.7048 0.2985 0.035 Uiso 1 1 calc GR .
O6A O 0.7635(2) 0.5658(2) 0.3565(3) 0.0308(8) Uani 1 1 d . .
O7A O 0.3988(2) 0.69244(17) 0.2835(2) 0.0198(6) Uani 1 1 d . .
H7AA H 0.3412 0.7126 0.2674 0.030 Uiso 1 1 calc GR .
O8A O 0.4012(2) 0.71718(16) 0.0973(2) 0.0205(6) Uani 1 1 d . .
O9A O 0.3998(2) 0.53472(15) 0.0588(2) 0.0178(6) Uani 1 1 d . .
H9A H 0.3410 0.5168 0.0534 0.027 Uiso 1 1 calc GR .
C1A C 0.2838(3) 0.6181(2) -0.0482(3) 0.0193(8) Uani 1 1 d . .
H1AA H 0.2467 0.5743 -0.0683 0.023 Uiso 1 1 calc R .
H1AB H 0.2385 0.6485 -0.0187 0.023 Uiso 1 1 calc R .
C2A C 0.3113(3) 0.6528(2) -0.1382(3) 0.0192(8) Uani 1 1 d . .
H2A H 0.3183 0.7032 -0.1238 0.023 Uiso 1 1 calc R .
C3A C 0.4191(3) 0.6252(2) -0.1389(3) 0.0174(8) Uani 1 1 d . .
H3A H 0.4565 0.6567 -0.1764 0.021 Uiso 1 1 calc R .
C4A C 0.4731(3) 0.6227(2) -0.0280(3) 0.0138(7) Uani 1 1 d . U
H4A H 0.4979 0.6704 -0.0075 0.017 Uiso 1 1 calc R .
C5A C 0.5678(3) 0.5752(2) -0.0045(3) 0.0166(8) Uani 1 1 d . .
H5AB H 0.5488 0.5295 -0.0369 0.020 Uiso 1 1 calc R .
C6A C 0.6222(3) 0.5645(2) 0.1047(3) 0.0175(8) Uani 1 1 d . U
C7A C 0.6384(3) 0.6261(2) 0.1736(3) 0.0187(8) Uani 1 1 d . .
H7AB H 0.6024 0.6660 0.1363 0.022 Uiso 1 1 calc R .
H7AC H 0.7135 0.6369 0.1914 0.022 Uiso 1 1 calc R .
C8A C 0.6007(3) 0.6185(2) 0.2702(3) 0.0180(8) Uani 1 1 d . .
C9A C 0.6720(3) 0.5717(2) 0.3483(3) 0.0201(8) Uani 1 1 d . .
C10A C 0.6087(3) 0.5370(3) 0.4149(3) 0.0225(9) Uani 1 1 d . .
C11A C 0.4975(3) 0.5635(2) 0.3738(3) 0.0205(8) Uani 1 1 d . .
H11C H 0.4463 0.5265 0.3750 0.025 Uiso 1 1 calc R .
H11D H 0.4823 0.6026 0.4144 0.025 Uiso 1 1 calc R .
C12A C 0.4928(3) 0.5866(2) 0.2663(3) 0.0168(8) Uani 1 1 d . .
H12A H 0.4865 0.5443 0.2238 0.020 Uiso 1 1 calc R .
C13A C 0.3970(3) 0.6330(2) 0.2236(3) 0.0165(8) Uani 1 1 d . .
C14A C 0.3970(3) 0.6563(2) 0.1164(3) 0.0150(8) Uani 1 1 d . .
C15A C 0.3880(3) 0.6044(2) 0.0288(3) 0.0148(8) Uani 1 1 d . .
C16A C 0.2286(3) 0.6438(3) -0.2358(4) 0.0293(10) Uani 1 1 d . .
H16D H 0.2168 0.5946 -0.2498 0.044 Uiso 1 1 calc GR .
H16E H 0.2527 0.6655 -0.2908 0.044 Uiso 1 1 calc GR .
H16F H 0.1636 0.6654 -0.2291 0.044 Uiso 1 1 calc GR .
C17A C 0.6559(4) 0.5013(3) 0.1326(4) 0.0275(10) Uani 1 1 d . .
H17C H 0.6926 0.4929 0.1994 0.033 Uiso 1 1 calc R .
H17D H 0.6433 0.4646 0.0857 0.033 Uiso 1 1 calc R .
C18A C 0.6521(4) 0.5567(3) 0.5241(3) 0.0349(12) Uani 1 1 d . .
H18D H 0.7269 0.5476 0.5420 0.052 Uiso 1 1 calc GR .
H18E H 0.6175 0.5294 0.5670 0.052 Uiso 1 1 calc GR .
H18F H 0.6396 0.6057 0.5332 0.052 Uiso 1 1 calc GR .
C19A C 0.6171(3) 0.4595(3) 0.4010(4) 0.0280(10) Uani 1 1 d . .
H19D H 0.5935 0.4481 0.3300 0.042 Uiso 1 1 calc GR .
H19E H 0.5736 0.4356 0.4392 0.042 Uiso 1 1 calc GR .
H19F H 0.6895 0.4451 0.4248 0.042 Uiso 1 1 calc GR .
C20A C 0.2942(3) 0.5962(2) 0.2234(3) 0.0203(9) Uani 1 1 d . .
H20D H 0.2860 0.5914 0.2922 0.031 Uiso 1 1 calc GR .
H20E H 0.2945 0.5505 0.1934 0.031 Uiso 1 1 calc GR .
H20F H 0.2363 0.6232 0.1846 0.031 Uiso 1 1 calc GR .
C21A C 0.4254(4) 0.5494(3) -0.2740(3) 0.0260(10) Uani 1 1 d . U
C22A C 0.4113(3) 0.4777(3) -0.3113(3) 0.0231(9) Uani 1 1 d . .
C23A C 0.4007(4) 0.4225(3) -0.2513(3) 0.0304(10) Uani 1 1 d . .
H23A H 0.4016 0.4297 -0.1827 0.036 Uiso 1 1 calc R .
C24A C 0.3887(6) 0.3568(3) -0.2906(4) 0.0437(14) Uani 1 1 d . .
H24A H 0.3789 0.3191 -0.2498 0.052 Uiso 1 1 calc R .
C25A C 0.3910(5) 0.3457(3) -0.3909(4) 0.0353(12) Uani 1 1 d . .
H25A H 0.3853 0.3004 -0.4175 0.042 Uiso 1 1 calc R .
C26A C 0.4016(4) 0.4006(3) -0.4501(4) 0.0306(11) Uani 1 1 d . .
H26A H 0.4010 0.3932 -0.5185 0.037 Uiso 1 1 calc R .
C27A C 0.4130(4) 0.4666(3) -0.4119(3) 0.0286(10) Uani 1 1 d . U
H27A H 0.4219 0.5041 -0.4533 0.034 Uiso 1 1 calc R .
C28A C 0.7096(3) 0.5694(3) -0.0861(3) 0.0204(9) Uani 1 1 d . .
C29A C 0.7871(3) 0.6098(3) -0.1283(3) 0.0280(10) Uani 1 1 d . .
H29A H 0.7642 0.6588 -0.1387 0.034 Uiso 1 1 calc R .
C30A C 0.7877(5) 0.5757(4) -0.2306(4) 0.0504(16) Uani 1 1 d . .
H30D H 0.8032 0.5265 -0.2207 0.076 Uiso 1 1 calc GR .
H30E H 0.8409 0.5976 -0.2595 0.076 Uiso 1 1 calc GR .
H30F H 0.7195 0.5815 -0.2760 0.076 Uiso 1 1 calc GR .
C31A C 0.8932(4) 0.6062(3) -0.0568(4) 0.0345(11) Uani 1 1 d . .
H31A H 0.9117 0.5568 -0.0422 0.041 Uiso 1 1 calc R .
C32A C 0.9764(5) 0.6393(4) -0.1016(6) 0.0511(17) Uani 1 1 d . .
H32D H 0.9842 0.6129 -0.1602 0.077 Uiso 1 1 calc GR .
H32E H 1.0425 0.6396 -0.0519 0.077 Uiso 1 1 calc GR .
H32F H 0.9561 0.6866 -0.1215 0.077 Uiso 1 1 calc GR .
C33A C 0.8868(5) 0.6427(4) 0.0426(5) 0.0498(15) Uani 1 1 d . .
H33D H 0.8655 0.6907 0.0288 0.075 Uiso 1 1 calc GR .
H33E H 0.9551 0.6414 0.0890 0.075 Uiso 1 1 calc GR .
H33F H 0.8359 0.6191 0.0725 0.075 Uiso 1 1 calc GR .

loop_
_atom_site_aniso_label
_atom_site_aniso_U_11
_atom_site_aniso_U_22
_atom_site_aniso_U_33
_atom_site_aniso_U_23
_atom_site_aniso_U_13
_atom_site_aniso_U_12
O1 0.0198(13) 0.0200(15) 0.0167(14) 0.0029(12) 0.0052(11) 0.0016(11)
O2 0.0452(19) 0.041(2) 0.0316(19) 0.0125(17) -0.0102(16) -0.0141(17)
O3 0.0160(12) 0.0212(15) 0.0157(13) 0.0008(12) 0.0065(10) 0.0030(11)
O4 0.0178(13) 0.0220(16) 0.0303(16) 0.0016(13) 0.0082(12) 0.0043(11)
O5 0.0267(14) 0.0235(16) 0.0232(15) 0.0042(13) 0.0157(12) 0.0003(12)
O6 0.0253(15) 0.041(2) 0.0295(17) -0.0059(15) 0.0214(13) -0.0014(14)
O7 0.0225(13) 0.0283(16) 0.0136(13) 0.0061(12) 0.0133(11) 0.0096(12)
O8 0.0299(14) 0.0188(16) 0.0184(15) 0.0000(12) 0.0094(12) 0.0042(12)
O9 0.0186(12) 0.0163(14) 0.0188(14) -0.0009(11) 0.0128(11) -0.0018(11)
C1 0.0161(17) 0.025(2) 0.0139(18) -0.0006(16) 0.0119(14) -0.0008(15)
C2 0.0228(18) 0.024(2) 0.0106(18) 0.0012(16) 0.0108(15) 0.0035(16)
C3 0.0258(19) 0.0144(19) 0.0131(17) -0.0019(15) 0.0109(15) 0.0018(15)
C4 0.0159(15) 0.0169(16) 0.0106(15) 0.0009(13) 0.0108(12) 0.0015(12)
C5 0.0122(15) 0.020(2) 0.0198(19) -0.0004(16) 0.0104(14) 0.0008(14)
C6 0.0150(16) 0.025(2) 0.0162(19) -0.0043(17) 0.0056(14) 0.0009(15)
C7 0.0182(17) 0.021(2) 0.0186(19) -0.0037(17) 0.0115(15) -0.0010(15)
C8 0.0158(16) 0.023(2) 0.0138(18) -0.0005(16) 0.0124(14) -0.0011(15)
C9 0.0197(18) 0.021(2) 0.020(2) -0.0001(17) 0.0145(15) -0.0009(16)
C10 0.027(2) 0.032(2) 0.018(2) -0.0075(19) 0.0147(16) -0.0018(18)
C11 0.0218(18) 0.031(2) 0.0104(18) -0.0066(16) 0.0105(14) 0.0006(16)
C12 0.0150(15) 0.022(2) 0.0088(17) -0.0005(15) 0.0101(13) 0.0017(15)
C13 0.0175(16) 0.022(2) 0.0081(16) -0.0015(15) 0.0086(13) 0.0066(15)
C14 0.0152(16) 0.021(2) 0.0091(17) -0.0016(15) 0.0093(13) 0.0024(14)
C15 0.0172(16) 0.0166(19) 0.0125(18) 0.0000(15) 0.0106(14) 0.0020(14)
C16 0.032(2) 0.029(2) 0.0168(19) 0.0036(18) 0.0173(16) 0.0069(18)
C17 0.034(2) 0.038(3) 0.020(2) -0.003(2) 0.0055(18) 0.015(2)
C18 0.040(3) 0.080(5) 0.016(2) -0.004(3) 0.019(2) -0.004(3)
C19 0.040(3) 0.031(3) 0.042(3) -0.015(2) 0.024(2) -0.005(2)
C20 0.0131(16) 0.034(2) 0.0191(19) 0.0040(18) 0.0081(14) 0.0026(16)
C21 0.0164(17) 0.031(2) 0.0179(19) 0.0044(18) 0.0047(15) -0.0001(16)
C22 0.028(2) 0.026(2) 0.0160(19) 0.0021(17) 0.0123(16) 0.0026(17)
C23 0.029(2) 0.039(3) 0.014(2) 0.0058(19) 0.0100(16) 0.0068(19)
C24 0.039(2) 0.036(3) 0.020(2) 0.009(2) 0.0163(19) 0.008(2)
C25 0.053(3) 0.029(3) 0.026(2) 0.004(2) 0.023(2) 0.012(2)
C26 0.053(3) 0.030(3) 0.040(3) 0.002(2) 0.011(3) -0.006(2)
C27 0.043(3) 0.024(2) 0.026(2) 0.0015(19) 0.010(2) 0.003(2)
C28 0.0159(16) 0.027(2) 0.0152(18) 0.0012(16) 0.0110(15) 0.0028(15)
C29 0.0222(19) 0.028(2) 0.0165(19) 0.0047(17) 0.0084(16) 0.0026(16)
C30 0.035(2) 0.055(4) 0.028(3) 0.022(3) -0.004(2) -0.008(2)
C31 0.027(2) 0.025(2) 0.030(2) -0.003(2) 0.0165(18) -0.0036(18)
C32 0.025(2) 0.040(3) 0.052(3) 0.004(3) 0.017(2) -0.008(2)
C33 0.042(3) 0.058(4) 0.025(2) 0.007(2) 0.020(2) -0.011(3)
O1A 0.0309(14) 0.0196(15) 0.0134(14) 0.0013(12) 0.0172(11) 0.0004(12)
O2A 0.129(4) 0.032(2) 0.036(2) 0.0041(17) 0.049(2) -0.009(2)
O3A 0.0203(13) 0.0214(15) 0.0189(14) 0.0017(12) 0.0179(11) 0.0029(11)
O4A 0.0263(14) 0.0304(19) 0.0346(18) -0.0063(15) 0.0210(13) 0.0052(13)
O5A 0.0215(14) 0.0248(16) 0.0251(16) -0.0056(13) 0.0101(12) 0.0005(12)
O6A 0.0195(14) 0.042(2) 0.0324(18) 0.0117(16) 0.0092(13) 0.0049(13)
O7A 0.0218(13) 0.0242(16) 0.0180(14) -0.0028(12) 0.0138(11) 0.0082(11)
O8A 0.0292(14) 0.0170(15) 0.0205(15) 0.0011(12) 0.0164(12) 0.0025(11)
O9A 0.0197(12) 0.0159(14) 0.0223(14) 0.0044(12) 0.0141(11) -0.0011(11)
C1A 0.0171(17) 0.026(2) 0.019(2) 0.0019(17) 0.0134(15) -0.0015(15)
C2A 0.0203(18) 0.022(2) 0.018(2) -0.0013(17) 0.0103(16) 0.0015(16)
C3A 0.0197(17) 0.021(2) 0.0154(19) 0.0029(16) 0.0127(14) 0.0025(15)
C4A 0.0168(14) 0.0179(16) 0.0105(15) 0.0022(13) 0.0109(12) 0.0015(13)
C5A 0.0170(16) 0.025(2) 0.0123(18) 0.0043(16) 0.0127(14) 0.0016(15)
C6A 0.0205(14) 0.0211(17) 0.0164(16) 0.0023(14) 0.0154(13) 0.0026(13)
C7A 0.0182(17) 0.022(2) 0.019(2) 0.0044(17) 0.0121(15) 0.0020(15)
C8A 0.0188(18) 0.019(2) 0.020(2) 0.0007(17) 0.0129(15) 0.0018(15)
C9A 0.0236(19) 0.022(2) 0.0164(19) -0.0005(17) 0.0071(15) 0.0010(16)
C10A 0.025(2) 0.033(2) 0.0101(19) -0.0004(17) 0.0061(16) -0.0013(17)
C11A 0.0255(19) 0.027(2) 0.0134(19) 0.0052(17) 0.0137(15) 0.0035(17)
C12A 0.0194(18) 0.021(2) 0.0134(19) 0.0033(16) 0.0117(15) 0.0039(15)
C13A 0.0153(17) 0.020(2) 0.018(2) 0.0029(16) 0.0127(15) 0.0007(15)
C14A 0.0164(16) 0.016(2) 0.017(2) -0.0013(16) 0.0129(14) 0.0035(14)
C15A 0.0172(17) 0.0163(19) 0.0160(18) 0.0005(16) 0.0145(15) 0.0002(14)
C16A 0.027(2) 0.038(3) 0.023(2) -0.002(2) 0.0054(18) 0.0024(19)
C17A 0.038(2) 0.029(2) 0.022(2) 0.0056(19) 0.0210(18) 0.013(2)
C18A 0.031(2) 0.061(4) 0.013(2) -0.004(2) 0.0058(17) -0.004(2)
C19A 0.0221(19) 0.032(3) 0.032(2) 0.008(2) 0.0098(18) 0.0029(17)
C20A 0.0157(17) 0.026(2) 0.024(2) 0.0030(17) 0.0154(15) 0.0012(15)
C21A 0.043(2) 0.026(2) 0.017(2) 0.0048(18) 0.0235(17) 0.0026(18)
C22A 0.027(2) 0.031(2) 0.017(2) -0.0012(18) 0.0169(16) 0.0002(17)
C23A 0.052(3) 0.026(3) 0.018(2) -0.001(2) 0.019(2) -0.004(2)
C24A 0.088(4) 0.032(3) 0.019(2) -0.005(2) 0.029(3) -0.010(3)
C25A 0.060(3) 0.033(3) 0.019(2) -0.013(2) 0.021(2) -0.008(2)
C26A 0.036(2) 0.041(3) 0.018(2) -0.004(2) 0.0145(18) 0.001(2)
C27A 0.043(2) 0.035(2) 0.015(2) 0.0024(18) 0.0204(18) 0.0037(19)
C28A 0.0159(17) 0.035(3) 0.0129(18) -0.0033(17) 0.0092(14) 0.0025(16)
C29A 0.025(2) 0.043(3) 0.021(2) -0.001(2) 0.0171(18) -0.0017(19)
C30A 0.063(4) 0.071(5) 0.029(3) -0.006(3) 0.036(3) -0.012(3)
C31A 0.029(2) 0.030(3) 0.049(3) 0.008(2) 0.017(2) -0.0014(19)
C32A 0.037(3) 0.040(3) 0.085(5) -0.001(3) 0.031(3) -0.010(2)
C33A 0.054(3) 0.061(4) 0.033(3) -0.004(3) 0.006(3) -0.007(3)

loop_
_atom_type_symbol
_atom_type_description
_atom_type_scat_dispersion_real
_atom_type_scat_dispersion_imag
_atom_type_scat_source
C C 0.0181 0.0091 'International Tables Vol C Tables 4.2.6.8 and 6.1.1.4'
H H 0.0000 0.0000 'International Tables Vol C Tables 4.2.6.8 and 6.1.1.4'
O O 0.0492 0.0322 'International Tables Vol C Tables 4.2.6.8 and 6.1.1.4'

loop_
_geom_angle_atom_site_label_1
_geom_angle_atom_site_label_2
_geom_angle_atom_site_label_3
_geom_angle
C21 O1 C3 117.1(3)
C28 O3 C5 116.0(3)
C8 O5 H5 109.5
C13 O7 H7 109.5
C15 O9 H9 109.5
H1A C1 H1B 108.6
C2 C1 H1A 110.4
C2 C1 H1B 110.4
C2 C1 C15 106.7(3)
C15 C1 H1A 110.4
C15 C1 H1B 110.4
C1 C2 H2 107.5
C3 C2 C1 104.5(3)
C3 C2 H2 107.5
C16 C2 C1 114.6(4)
C16 C2 H2 107.5
C16 C2 C3 115.0(3)
O1 C3 C2 109.3(3)
O1 C3 H3 110.7
O1 C3 C4 111.5(3)
C2 C3 H3 110.7
C2 C3 C4 103.7(3)
C4 C3 H3 110.7
C3 C4 H4 107.4
C3 C4 C15 106.5(3)
C5 C4 C3 114.1(3)
C5 C4 H4 107.4
C5 C4 C15 113.7(3)
C15 C4 H4 107.4
O3 C5 C4 103.7(3)
O3 C5 H5A 109.2
O3 C5 C6 107.3(3)
C4 C5 H5A 109.2
C6 C5 C4 117.9(3)
C6 C5 H5A 109.2
C5 C6 C7 119.3(4)
C17 C6 C5 118.1(4)
C17 C6 C7 122.5(4)
C6 C7 H7A 108.3
C6 C7 H7B 108.3
C6 C7 C8 115.9(3)
H7A C7 H7B 107.4
C8 C7 H7A 108.3
C8 C7 H7B 108.3
O5 C8 C7 108.4(3)
O5 C8 C9 101.1(3)
O5 C8 C12 113.2(3)
C7 C8 C9 112.9(3)
C7 C8 C12 117.7(3)
C9 C8 C12 102.3(3)
O6 C9 C8 124.6(4)
O6 C9 C10 124.9(4)
C10 C9 C8 110.5(3)
C9 C10 C11 103.6(3)
C9 C10 C18 109.4(4)
C9 C10 C19 107.9(4)
C18 C10 C11 113.3(4)
C19 C10 C11 112.5(4)
C19 C10 C18 109.8(5)
C10 C11 H11A 110.7
C10 C11 H11B 110.7
C10 C11 C12 105.1(3)
H11A C11 H11B 108.8
C12 C11 H11A 110.7
C12 C11 H11B 110.7
C8 C12 H12 108.1
C11 C12 C8 103.5(3)
C11 C12 H12 108.1
C11 C12 C13 112.5(3)
C13 C12 C8 116.0(3)
C13 C12 H12 108.1
O7 C13 C12 107.0(3)
O7 C13 C14 107.9(3)
O7 C13 C20 109.3(3)
C12 C13 C14 111.4(3)
C20 C13 C12 112.9(3)
C20 C13 C14 108.2(3)
O8 C14 C13 120.2(4)
O8 C14 C15 118.3(3)
C15 C14 C13 121.4(3)
O9 C15 C1 112.5(3)
O9 C15 C4 108.8(3)
O9 C15 C14 114.4(3)
C1 C15 C4 104.1(3)
C14 C15 C1 108.4(3)
C14 C15 C4 108.0(3)
C2 C16 H16A 109.5
C2 C16 H16B 109.5
C2 C16 H16C 109.5
H16A C16 H16B 109.5
H16A C16 H16C 109.5
H16B C16 H16C 109.5
C6 C17 H17A 120.0
C6 C17 H17B 120.0
H17A C17 H17B 120.0
C10 C18 H18A 109.5
C10 C18 H18B 109.5
C10 C18 H18C 109.5
H18A C18 H18B 109.5
H18A C18 H18C 109.5
H18B C18 H18C 109.5
C10 C19 H19A 109.5
C10 C19 H19B 109.5
C10 C19 H19C 109.5
H19A C19 H19B 109.5
H19A C19 H19C 109.5
H19B C19 H19C 109.5
C13 C20 H20A 109.5
C13 C20 H20B 109.5
C13 C20 H20C 109.5
H20A C20 H20B 109.5
H20A C20 H20C 109.5
H20B C20 H20C 109.5
O1 C21 C22 113.0(4)
O2 C21 O1 122.8(4)
O2 C21 C22 124.2(4)
C23 C22 C21 117.3(4)
C27 C22 C21 123.4(4)
C27 C22 C23 119.2(5)
C22 C23 H23 120.1
C24 C23 C22 119.8(5)
C24 C23 H23 120.1
C23 C24 H24 119.7
C23 C24 C25 120.6(5)
C25 C24 H24 119.7
C24 C25 H25 120.3
C26 C25 C24 119.5(5)
C26 C25 H25 120.3
C25 C26 H26 119.8
C25 C26 C27 120.3(5)
C27 C26 H26 119.8
C22 C27 H27 119.7
C26 C27 C22 120.6(5)
C26 C27 H27 119.7
O3 C28 C29 112.2(4)
O4 C28 O3 123.7(4)
O4 C28 C29 124.1(4)
C28 C29 H29 109.5
C28 C29 C30 107.9(4)
C28 C29 C31 109.0(4)
C30 C29 H29 109.5
C31 C29 H29 109.5
C31 C29 C30 111.5(4)
C29 C30 H30A 109.5
C29 C30 H30B 109.5
C29 C30 H30C 109.5
H30A C30 H30B 109.5
H30A C30 H30C 109.5
H30B C30 H30C 109.5
C29 C31 H31 108.5
C29 C31 C33 110.1(4)
C32 C31 C29 111.6(4)
C32 C31 H31 108.5
C32 C31 C33 109.7(4)
C33 C31 H31 108.5
C31 C32 H32A 109.5
C31 C32 H32B 109.5
C31 C32 H32C 109.5
H32A C32 H32B 109.5
H32A C32 H32C 109.5
H32B C32 H32C 109.5
C31 C33 H33A 109.5
C31 C33 H33B 109.5
C31 C33 H33C 109.5
H33A C33 H33B 109.5
H33A C33 H33C 109.5
H33B C33 H33C 109.5
C21A O1A C3A 117.3(3)
C28A O3A C5A 116.0(3)
C8A O5A H5AA 109.5
C13A O7A H7AA 109.5
C15A O9A H9A 109.5
H1AA C1A H1AB 108.6
C2A C1A H1AA 110.3
C2A C1A H1AB 110.3
C2A C1A C15A 106.9(3)
C15A C1A H1AA 110.3
C15A C1A H1AB 110.3
C1A C2A H2A 107.5
C1A C2A C3A 104.2(3)
C1A C2A C16A 113.9(3)
C3A C2A H2A 107.5
C3A C2A C16A 115.8(4)
C16A C2A H2A 107.5
O1A C3A C2A 109.9(3)
O1A C3A H3A 111.1
O1A C3A C4A 110.2(3)
C2A C3A H3A 111.1
C2A C3A C4A 103.3(3)
C4A C3A H3A 111.1
C3A C4A H4A 107.4
C3A C4A C15A 106.3(3)
C5A C4A C3A 113.8(3)
C5A C4A H4A 107.4
C5A C4A C15A 114.1(3)
C15A C4A H4A 107.4
O3A C5A C4A 102.7(3)
O3A C5A H5AB 109.4
O3A C5A C6A 107.5(3)
C4A C5A H5AB 109.4
C6A C5A C4A 118.0(3)
C6A C5A H5AB 109.4
C7A C6A C5A 118.5(4)
C17A C6A C5A 117.4(4)
C17A C6A C7A 124.0(4)
C6A C7A H7AB 108.2
C6A C7A H7AC 108.3
C6A C7A C8A 116.1(3)
H7AB C7A H7AC 107.4
C8A C7A H7AB 108.3
C8A C7A H7AC 108.2
O5A C8A C7A 109.4(3)
O5A C8A C9A 103.9(3)
O5A C8A C12A 108.4(3)
C7A C8A C9A 113.0(3)
C7A C8A C12A 119.3(3)
C12A C8A C9A 101.5(3)
O6A C9A C8A 124.3(4)
O6A C9A C10A 125.6(4)
C10A C9A C8A 110.1(3)
C9A C10A C11A 103.9(3)
C18A C10A C9A 110.0(4)
C18A C10A C11A 113.0(4)
C19A C10A C9A 107.2(4)
C19A C10A C11A 112.0(4)
C19A C10A C18A 110.4(4)
C10A C11A H11C 110.5
C10A C11A H11D 110.5
H11C C11A H11D 108.7
C12A C11A C10A 106.1(3)
C12A C11A H11C 110.5
C12A C11A H11D 110.5
C8A C12A H12A 107.7
C8A C12A C13A 116.5(3)
C11A C12A C8A 104.4(3)
C11A C12A H12A 107.7
C11A C12A C13A 112.6(3)
C13A C12A H12A 107.7
O7A C13A C12A 110.4(3)
O7A C13A C14A 108.3(3)
O7A C13A C20A 106.2(3)
C14A C13A C12A 110.7(3)
C20A C13A C12A 112.0(3)
C20A C13A C14A 109.1(3)
O8A C14A C13A 120.1(4)
O8A C14A C15A 117.6(4)
C13A C14A C15A 122.3(3)
O9A C15A C1A 112.6(3)
O9A C15A C4A 108.8(3)
O9A C15A C14A 114.3(3)
C4A C15A C1A 104.4(3)
C4A C15A C14A 107.7(3)
C14A C15A C1A 108.4(3)
C2A C16A H16D 109.5
C2A C16A H16E 109.5
C2A C16A H16F 109.5
H16D C16A H16E 109.5
H16D C16A H16F 109.5
H16E C16A H16F 109.5
C6A C17A H17C 120.0
C6A C17A H17D 120.0
H17C C17A H17D 120.0
C10A C18A H18D 109.5
C10A C18A H18E 109.5
C10A C18A H18F 109.5
H18D C18A H18E 109.5
H18D C18A H18F 109.5
H18E C18A H18F 109.5
C10A C19A H19D 109.5
C10A C19A H19E 109.5
C10A C19A H19F 109.5
H19D C19A H19E 109.5
H19D C19A H19F 109.5
H19E C19A H19F 109.5
C13A C20A H20D 109.5
C13A C20A H20E 109.5
C13A C20A H20F 109.5
H20D C20A H20E 109.5
H20D C20A H20F 109.5
H20E C20A H20F 109.5
O1A C21A C22A 112.9(4)
O2A C21A O1A 123.2(5)
O2A C21A C22A 123.9(4)
C23A C22A C21A 123.1(4)
C23A C22A C27A 119.7(5)
C27A C22A C21A 117.2(4)
C22A C23A H23A 119.9
C22A C23A C24A 120.2(4)
C24A C23A H23A 119.9
C23A C24A H24A 120.0
C23A C24A C25A 120.0(5)
C25A C24A H24A 120.0
C24A C25A H25A 120.2
C26A C25A C24A 119.6(5)
C26A C25A H25A 120.2
C25A C26A H26A 119.5
C25A C26A C27A 121.0(4)
C27A C26A H26A 119.5
C22A C27A H27A 120.2
C26A C27A C22A 119.5(5)
C26A C27A H27A 120.2
O3A C28A C29A 112.5(4)
O4A C28A O3A 123.0(4)
O4A C28A C29A 124.5(4)
C28A C29A H29A 109.9
C28A C29A C30A 105.7(4)
C28A C29A C31A 109.6(4)
C30A C29A H29A 109.9
C31A C29A H29A 109.9
C31A C29A C30A 111.8(5)
C29A C30A H30D 109.5
C29A C30A H30E 109.5
C29A C30A H30F 109.5
H30D C30A H30E 109.5
H30D C30A H30F 109.5
H30E C30A H30F 109.5
C29A C31A H31A 108.7
C29A C31A C33A 108.7(4)
C32A C31A C29A 111.4(5)
C32A C31A H31A 108.7
C32A C31A C33A 110.5(5)
C33A C31A H31A 108.7
C31A C32A H32D 109.5
C31A C32A H32E 109.5
C31A C32A H32F 109.5
H32D C32A H32E 109.5
H32D C32A H32F 109.5
H32E C32A H32F 109.5
C31A C33A H33D 109.5
C31A C33A H33E 109.5
C31A C33A H33F 109.5
H33D C33A H33E 109.5
H33D C33A H33F 109.5
H33E C33A H33F 109.5

loop_
_geom_bond_atom_site_label_1
_geom_bond_atom_site_label_2
_geom_bond_distance
O1 C3 1.454(5)
O1 C21 1.350(5)
O2 C21 1.206(6)
O3 C5 1.472(5)
O3 C28 1.336(5)
O4 C28 1.213(6)
O5 H5 0.8400
O5 C8 1.429(5)
O6 C9 1.214(5)
O7 H7 0.8400
O7 C13 1.424(5)
O8 C14 1.207(5)
O9 H9 0.8400
O9 C15 1.411(5)
C1 H1A 0.9900
C1 H1B 0.9900
C1 C2 1.532(5)
C1 C15 1.562(5)
C2 H2 1.0000
C2 C3 1.520(5)
C2 C16 1.519(5)
C3 H3 1.0000
C3 C4 1.529(5)
C4 H4 1.0000
C4 C5 1.526(5)
C4 C15 1.569(5)
C5 H5A 1.0000
C5 C6 1.518(5)
C6 C7 1.525(6)
C6 C17 1.326(7)
C7 H7A 0.9900
C7 H7B 0.9900
C7 C8 1.536(5)
C8 C9 1.540(5)
C8 C12 1.553(5)
C9 C10 1.524(6)
C10 C11 1.541(5)
C10 C18 1.533(6)
C10 C19 1.532(8)
C11 H11A 0.9900
C11 H11B 0.9900
C11 C12 1.543(5)
C12 H12 1.0000
C12 C13 1.543(5)
C13 C14 1.555(5)
C13 C20 1.534(6)
C14 C15 1.549(5)
C16 H16A 0.9800
C16 H16B 0.9800
C16 H16C 0.9800
C17 H17A 0.9500
C17 H17B 0.9500
C18 H18A 0.9800
C18 H18B 0.9800
C18 H18C 0.9800
C19 H19A 0.9800
C19 H19B 0.9800
C19 H19C 0.9800
C20 H20A 0.9800
C20 H20B 0.9800
C20 H20C 0.9800
C21 C22 1.480(6)
C22 C23 1.402(6)
C22 C27 1.387(7)
C23 H23 0.9500
C23 C24 1.377(7)
C24 H24 0.9500
C24 C25 1.395(8)
C25 H25 0.9500
C25 C26 1.380(8)
C26 H26 0.9500
C26 C27 1.382(8)
C27 H27 0.9500
C28 C29 1.510(6)
C29 H29 1.0000
C29 C30 1.537(6)
C29 C31 1.535(6)
C30 H30A 0.9800
C30 H30B 0.9800
C30 H30C 0.9800
C31 H31 1.0000
C31 C32 1.529(7)
C31 C33 1.555(7)
C32 H32A 0.9800
C32 H32B 0.9800
C32 H32C 0.9800
C33 H33A 0.9800
C33 H33B 0.9800
C33 H33C 0.9800
O1A C3A 1.455(5)
O1A C21A 1.340(5)
O2A C21A 1.214(6)
O3A C5A 1.477(4)
O3A C28A 1.348(5)
O4A C28A 1.210(6)
O5A H5AA 0.8400
O5A C8A 1.429(5)
O6A C9A 1.195(5)
O7A H7AA 0.8400
O7A C13A 1.415(5)
O8A C14A 1.216(5)
O9A H9A 0.8400
O9A C15A 1.413(5)
C1A H1AA 0.9900
C1A H1AB 0.9900
C1A C2A 1.524(6)
C1A C15A 1.558(5)
C2A H2A 1.0000
C2A C3A 1.525(5)
C2A C16A 1.536(6)
C3A H3A 1.0000
C3A C4A 1.530(5)
C4A H4A 1.0000
C4A C5A 1.530(5)
C4A C15A 1.550(5)
C5A H5AB 1.0000
C5A C6A 1.525(5)
C6A C7A 1.510(6)
C6A C17A 1.334(6)
C7A H7AB 0.9900
C7A H7AC 0.9900
C7A C8A 1.529(5)
C8A C9A 1.552(6)
C8A C12A 1.545(5)
C9A C10A 1.530(6)
C10A C11A 1.538(6)
C10A C18A 1.529(6)
C10A C19A 1.524(7)
C11A H11C 0.9900
C11A H11D 0.9900
C11A C12A 1.533(5)
C12A H12A 1.0000
C12A C13A 1.558(5)
C13A C14A 1.542(5)
C13A C20A 1.536(5)
C14A C15A 1.554(5)
C16A H16D 0.9800
C16A H16E 0.9800
C16A H16F 0.9800
C17A H17C 0.9500
C17A H17D 0.9500
C18A H18D 0.9800
C18A H18E 0.9800
C18A H18F 0.9800
C19A H19D 0.9800
C19A H19E 0.9800
C19A H19F 0.9800
C20A H20D 0.9800
C20A H20E 0.9800
C20A H20F 0.9800
C21A C22A 1.481(7)
C22A C23A 1.380(7)
C22A C27A 1.405(6)
C23A H23A 0.9500
C23A C24A 1.382(8)
C24A H24A 0.9500
C24A C25A 1.403(7)
C25A H25A 0.9500
C25A C26A 1.366(8)
C26A H26A 0.9500
C26A C27A 1.381(8)
C27A H27A 0.9500
C28A C29A 1.507(6)
C29A H29A 1.0000
C29A C30A 1.556(7)
C29A C31A 1.521(7)
C30A H30D 0.9800
C30A H30E 0.9800
C30A H30F 0.9800
C31A H31A 1.0000
C31A C32A 1.520(7)
C31A C33A 1.560(9)
C32A H32D 0.9800
C32A H32E 0.9800
C32A H32F 0.9800
C33A H33D 0.9800
C33A H33E 0.9800
C33A H33F 0.9800

loop_
_geom_hbond_atom_site_label_D
_geom_hbond_atom_site_label_H
_geom_hbond_atom_site_label_A
_geom_hbond_distance_DH
_geom_hbond_distance_HA
_geom_hbond_distance_DA
_geom_hbond_angle_DHA
_geom_hbond_site_symmetry_A
O5 H5 O7 0.84 1.87 2.625(4) 148.6 .
O9 H9 O4A 0.84 1.92 2.723(4) 159.6 2_755
O5A H5AA O7A 0.84 1.97 2.671(4) 140.8 .
O7A H7AA O7 0.84 1.94 2.700(4) 149.1 1_455
O9A H9A O4 0.84 1.97 2.767(4) 158.7 2_645

loop_
_geom_torsion_atom_site_label_1
_geom_torsion_atom_site_label_2
_geom_torsion_atom_site_label_3
_geom_torsion_atom_site_label_4
_geom_torsion
O1 C3 C4 C5 41.5(4)
O1 C3 C4 C15 -84.8(4)
O1 C21 C22 C23 -179.4(4)
O1 C21 C22 C27 3.8(6)
O2 C21 C22 C23 1.3(7)
O2 C21 C22 C27 -175.4(5)
O3 C5 C6 C7 81.4(4)
O3 C5 C6 C17 -95.9(5)
O3 C28 C29 C30 -133.8(4)
O3 C28 C29 C31 105.0(4)
O4 C28 C29 C30 48.1(6)
O4 C28 C29 C31 -73.1(5)
O5 C8 C9 O6 -78.2(5)
O5 C8 C9 C10 98.9(4)
O5 C8 C12 C11 -73.4(4)
O5 C8 C12 C13 50.3(4)
O6 C9 C10 C11 171.6(5)
O6 C9 C10 C18 50.4(7)
O6 C9 C10 C19 -69.0(6)
O7 C13 C14 O8 -4.2(5)
O7 C13 C14 C15 177.9(3)
O8 C14 C15 O9 174.9(3)
O8 C14 C15 C1 -58.6(4)
O8 C14 C15 C4 53.6(4)
C1 C2 C3 O1 80.3(4)
C1 C2 C3 C4 -38.7(4)
C2 C1 C15 O9 -127.5(3)
C2 C1 C15 C4 -9.8(4)
C2 C1 C15 C14 105.0(4)
C2 C3 C4 C5 159.0(3)
C2 C3 C4 C15 32.7(4)
C3 O1 C21 O2 6.6(6)
C3 O1 C21 C22 -172.7(3)
C3 C4 C5 O3 59.9(4)
C3 C4 C5 C6 178.4(3)
C3 C4 C15 O9 106.2(3)
C3 C4 C15 C1 -14.0(4)
C3 C4 C15 C14 -129.1(3)
C4 C5 C6 C7 -35.1(5)
C4 C5 C6 C17 147.6(4)
C5 O3 C28 O4 2.0(6)
C5 O3 C28 C29 -176.1(3)
C5 C4 C15 O9 -20.3(4)
C5 C4 C15 C1 -140.5(3)
C5 C4 C15 C14 104.4(4)
C5 C6 C7 C8 125.6(4)
C6 C7 C8 O5 -175.5(3)
C6 C7 C8 C9 73.5(4)
C6 C7 C8 C12 -45.4(5)
C7 C8 C9 O6 37.3(6)
C7 C8 C9 C10 -145.6(4)
C7 C8 C12 C11 158.8(4)
C7 C8 C12 C13 -77.5(5)
C8 C9 C10 C11 -5.5(5)
C8 C9 C10 C18 -126.7(4)
C8 C9 C10 C19 113.9(4)
C8 C12 C13 O7 -56.7(4)
C8 C12 C13 C14 61.0(4)
C8 C12 C13 C20 -177.0(3)
C9 C8 C12 C11 34.4(4)
C9 C8 C12 C13 158.2(3)
C9 C10 C11 C12 27.4(5)
C10 C11 C12 C8 -39.3(4)
C10 C11 C12 C13 -165.3(4)
C11 C12 C13 O7 62.2(4)
C11 C12 C13 C14 179.9(3)
C11 C12 C13 C20 -58.1(5)
C12 C8 C9 O6 164.8(4)
C12 C8 C9 C10 -18.1(4)
C12 C13 C14 O8 -121.4(4)
C12 C13 C14 C15 60.7(4)
C13 C14 C15 O9 -7.1(5)
C13 C14 C15 C1 119.4(4)
C13 C14 C15 C4 -128.4(3)
C15 C1 C2 C3 30.2(4)
C15 C1 C2 C16 156.9(4)
C15 C4 C5 O3 -177.6(3)
C15 C4 C5 C6 -59.1(5)
C16 C2 C3 O1 -46.1(5)
C16 C2 C3 C4 -165.1(4)
C17 C6 C7 C8 -57.3(5)
C18 C10 C11 C12 146.0(5)
C19 C10 C11 C12 -88.8(5)
C20 C13 C14 O8 113.9(4)
C20 C13 C14 C15 -64.0(4)
C21 O1 C3 C2 119.7(4)
C21 O1 C3 C4 -126.2(4)
C21 C22 C23 C24 -177.7(4)
C21 C22 C27 C26 176.7(5)
C22 C23 C24 C25 0.8(7)
C23 C22 C27 C26 0.0(7)
C23 C24 C25 C26 0.1(7)
C24 C25 C26 C27 -0.9(9)
C25 C26 C27 C22 0.9(9)
C27 C22 C23 C24 -0.8(7)
C28 O3 C5 C4 -145.6(3)
C28 O3 C5 C6 88.9(4)
C28 C29 C31 C32 175.0(4)
C28 C29 C31 C33 -62.9(5)
C30 C29 C31 C32 56.0(6)
C30 C29 C31 C33 178.1(5)
O1A C3A C4A C5A 43.1(4)
O1A C3A C4A C15A -83.3(4)
O1A C21A C22A C23A -9.6(7)
O1A C21A C22A C27A 172.8(4)
O2A C21A C22A C23A 171.6(6)
O2A C21A C22A C27A -6.1(8)
O3A C5A C6A C7A 73.6(4)
O3A C5A C6A C17A -104.1(4)
O3A C28A C29A C30A -131.2(5)
O3A C28A C29A C31A 108.2(5)
O4A C28A C29A C30A 49.1(6)
O4A C28A C29A C31A -71.5(6)
O5A C8A C9A O6A -87.8(5)
O5A C8A C9A C10A 90.1(4)
O5A C8A C12A C11A -73.7(4)
O5A C8A C12A C13A 51.1(4)
O6A C9A C10A C11A 178.5(5)
O6A C9A C10A C18A 57.3(6)
O6A C9A C10A C19A -62.8(6)
O7A C13A C14A O8A 2.0(5)
O7A C13A C14A C15A -175.9(3)
O8A C14A C15A O9A 170.6(3)
O8A C14A C15A C1A -62.9(4)
O8A C14A C15A C4A 49.5(4)
C1A C2A C3A O1A 78.8(4)
C1A C2A C3A C4A -38.7(4)
C2A C1A C15A O9A -125.9(3)
C2A C1A C15A C4A -8.0(4)
C2A C1A C15A C14A 106.7(4)
C2A C3A C4A C5A 160.5(3)
C2A C3A C4A C15A 34.1(4)
C3A O1A C21A O2A 1.0(8)
C3A O1A C21A C22A -177.8(3)
C3A C4A C5A O3A 66.8(4)
C3A C4A C5A C6A -175.2(3)
C3A C4A C15A O9A 104.4(3)
C3A C4A C15A C1A -16.1(4)
C3A C4A C15A C14A -131.2(3)
C4A C5A C6A C7A -41.8(5)
C4A C5A C6A C17A 140.5(4)
C5A O3A C28A O4A 3.9(6)
C5A O3A C28A C29A -175.7(3)
C5A C4A C15A O9A -21.9(5)
C5A C4A C15A C1A -142.3(3)
C5A C4A C15A C14A 102.6(4)
C5A C6A C7A C8A 127.9(4)
C6A C7A C8A O5A -170.5(3)
C6A C7A C8A C9A 74.2(4)
C6A C7A C8A C12A -45.0(5)
C7A C8A C9A O6A 30.8(6)
C7A C8A C9A C10A -151.4(4)
C7A C8A C12A C11A 160.3(4)
C7A C8A C12A C13A -74.9(5)
C8A C9A C10A C11A 0.7(5)
C8A C9A C10A C18A -120.5(4)
C8A C9A C10A C19A 119.4(4)
C8A C12A C13A O7A -61.7(4)
C8A C12A C13A C14A 58.1(5)
C8A C12A C13A C20A -179.9(3)
C9A C8A C12A C11A 35.4(4)
C9A C8A C12A C13A 160.2(3)
C9A C10A C11A C12A 22.0(5)
C10A C11A C12A C8A -36.8(4)
C10A C11A C12A C13A -164.1(4)
C11A C12A C13A O7A 58.8(4)
C11A C12A C13A C14A 178.7(3)
C11A C12A C13A C20A -59.3(5)
C12A C8A C9A O6A 159.7(4)
C12A C8A C9A C10A -22.4(4)
C12A C13A C14A O8A -119.2(4)
C12A C13A C14A C15A 62.9(5)
C13A C14A C15A O9A -11.4(5)
C13A C14A C15A C1A 115.1(4)
C13A C14A C15A C4A -132.5(3)
C15A C1A C2A C3A 29.0(4)
C15A C1A C2A C16A 156.1(4)
C15A C4A C5A O3A -171.0(3)
C15A C4A C5A C6A -53.0(5)
C16A C2A C3A O1A -47.1(5)
C16A C2A C3A C4A -164.6(4)
C17A C6A C7A C8A -54.5(5)
C18A C10A C11A C12A 141.2(4)
C19A C10A C11A C12A -93.3(4)
C20A C13A C14A O8A 117.1(4)
C20A C13A C14A C15A -60.8(4)
C21A O1A C3A C2A 105.4(4)
C21A O1A C3A C4A -141.4(4)
C21A C22A C23A C24A -179.4(5)
C21A C22A C27A C26A 179.2(4)
C22A C23A C24A C25A 2.3(9)
C23A C22A C27A C26A 1.5(7)
C23A C24A C25A C26A -2.2(10)
C24A C25A C26A C27A 1.9(9)
C25A C26A C27A C22A -1.5(8)
C27A C22A C23A C24A -1.9(8)
C28A O3A C5A C4A -150.7(3)
C28A O3A C5A C6A 84.1(4)
C28A C29A C31A C32A 173.5(5)
C28A C29A C31A C33A -64.5(6)
C30A C29A C31A C32A 56.7(7)
C30A C29A C31A C33A 178.7(5)

loop_
_smtbx_masks_void_nr
_smtbx_masks_void_average_x
_smtbx_masks_void_average_y
_smtbx_masks_void_average_z
_smtbx_masks_void_volume
_smtbx_masks_void_count_electrons
1 -0.095 0.058 0.924 10.2 0.0
2 -0.172 0.227 0.435 264.3 44.0
3 0.095 0.558 0.076 10.2 0.0
4 -0.666 0.727 0.565 264.3 44.1
5 0.428 0.891 0.064 13.3 0.0
6 0.572 0.391 0.936 13.3 0.0
